data_4308256
loop_
_publ_author_name
'Vadapalli Chandrasekhar'
'Balasubramanian Murugesa Pandian'
'Ramachandran Azhakar'
'Jagadese J. Vittal'
'Rodolphe Cl\'erac'

_publ_contact_author 'Vadapalli Chandrasekhar'
_publ_contact_author_email vc@iitk.ac.in
_publ_section_title
;
Linear Trinuclear Mixed-Metal CoII-GdIII-CoII Single-Molecule Magnet:
[L2Co2Gd][NO3].2CHCl3 (LH3= (S)P[N(Me)NCH-C6H3-2-OH-3-OMe]3)
;
_journal_name_full 'Inorganic Chemistry'
_journal_page_first 5140
_journal_page_last 5142
_journal_paper_doi 10.1021/ic070321c
_journal_volume 46
_journal_year 2007
_chemical_formula_sum 'C56 H62 Cl6 Co2 Gd N13 O15 P2 S2'
_chemical_formula_weight 1771.06
_chemical_name_systematic
;
 ?
;
_space_group_IT_number 2
_symmetry_cell_setting triclinic
_symmetry_space_group_name_Hall '-P 1'
_symmetry_space_group_name_H-M 'P -1'
_atom_sites_solution_hydrogens geom
_atom_sites_solution_primary direct
_atom_sites_solution_secondary difmap
_audit_creation_method SHELXL-97
_cell_angle_alpha 83.390(6)
_cell_angle_beta 72.027(5)
_cell_angle_gamma 61.945(4)
_cell_formula_units_Z 1
_cell_length_a 11.493(3)
_cell_length_b 12.151(4)
_cell_length_c 15.795(4)
_cell_measurement_reflns_used 903
_cell_measurement_temperature 223(2)
_cell_measurement_theta_max 27.06
_cell_measurement_theta_min 2.71
_cell_volume 1850.4(9)
_computing_cell_refinement 'Bruker SMART'
_computing_data_collection 'Bruker SMART'
_computing_data_reduction 'Bruker SAINT'
_computing_molecular_graphics 'Bruker SHELXTL'
_computing_publication_material 'Bruker SHELXTL'
_computing_structure_refinement 'SHELXL-97 (Sheldrick, 1997)'
_computing_structure_solution 'SHELXS-97 (Sheldrick, 1990)'
_diffrn_ambient_temperature 223(2)
_diffrn_measured_fraction_theta_full 0.998
_diffrn_measured_fraction_theta_max 0.998
_diffrn_measurement_device_type 'CCD area detector'
_diffrn_measurement_method 'phi and omega scans'
_diffrn_radiation_monochromator graphite
_diffrn_radiation_source 'fine-focus sealed tube'
_diffrn_radiation_type MoK\a
_diffrn_radiation_wavelength 0.71073
_diffrn_reflns_av_R_equivalents 0.0271
_diffrn_reflns_av_sigmaI/netI 0.0577
_diffrn_reflns_limit_h_max 13
_diffrn_reflns_limit_h_min -13
_diffrn_reflns_limit_k_max 10
_diffrn_reflns_limit_k_min -14
_diffrn_reflns_limit_l_max 18
_diffrn_reflns_limit_l_min -17
_diffrn_reflns_number 10604
_diffrn_reflns_theta_full 25.00
_diffrn_reflns_theta_max 25.00
_diffrn_reflns_theta_min 1.90
_exptl_absorpt_coefficient_mu 1.713
_exptl_absorpt_correction_T_max 1.000
_exptl_absorpt_correction_T_min 0.77111
_exptl_absorpt_correction_type empirical
_exptl_crystal_colour red
_exptl_crystal_density_diffrn 1.589
_exptl_crystal_density_meas 0
_exptl_crystal_density_method 'not measured'
_exptl_crystal_description blocks
_exptl_crystal_F_000 891
_exptl_crystal_size_max 0.38
_exptl_crystal_size_mid 0.25
_exptl_crystal_size_min 0.13
_refine_diff_density_max 2.407
_refine_diff_density_min -1.254
_refine_diff_density_rms 0.179
_refine_ls_extinction_method none
_refine_ls_goodness_of_fit_ref 1.085
_refine_ls_hydrogen_treatment mixed
_refine_ls_matrix_type full
_refine_ls_number_parameters 439
_refine_ls_number_reflns 6522
_refine_ls_number_restraints 0
_refine_ls_restrained_S_all 1.085
_refine_ls_R_factor_all 0.0812
_refine_ls_R_factor_gt 0.0641
_refine_ls_shift/su_max 0.000
_refine_ls_shift/su_mean 0.000
_refine_ls_structure_factor_coef Fsqd
_refine_ls_weighting_details 'calc w=1/[\s^2^(Fo^2^)+(0.1250P)^2^+0.9539P] where P=(Fo^2^+2Fc^2^)/3'
_refine_ls_weighting_scheme calc
_refine_ls_wR_factor_gt 0.1825
_refine_ls_wR_factor_ref 0.1933
_reflns_number_gt 5082
_reflns_number_total 6522
_reflns_threshold_expression >2sigma(I)
_cod_data_source_file ic070321c-file003.cif
_cod_data_source_block compound2
_cod_depositor_comments
;
The following automatic conversions were performed:
'_symmetry_cell_setting' value 'Triclinic' changed to 'triclinic'
according to '/home/saulius/struct/CIF-dictionaries/cif_core.dic'
dictionary named 'cif_core.dic' version 2.4.1 from 2010-06-29.

Automatic conversion script
Id: cif_fix_enum 1527 2010-12-29 10:47:43Z saulius 
;
_cod_original_cell_volume 1850.4(8)
_cod_database_code 4308256

loop_
_symmetry_equiv_pos_as_xyz
'x, y, z'
'-x, -y, -z'

loop_
_atom_site_label
_atom_site_type_symbol
_atom_site_fract_x
_atom_site_fract_y
_atom_site_fract_z
_atom_site_U_iso_or_equiv
_atom_site_adp_type
_atom_site_occupancy
_atom_site_symmetry_multiplicity
_atom_site_calc_flag
_atom_site_refinement_flags
_atom_site_disorder_assembly
_atom_site_disorder_group
Gd1 Gd 0.5000 0.5000 0.5000 0.02695(19) Uani 1 2 d S . .
Co1 Co 0.58984(8) 0.54347(8) 0.28371(5) 0.0255(2) Uani 1 1 d . . .
S1 S 0.7234(2) 0.6135(2) -0.06014(12) 0.0517(6) Uani 1 1 d . . .
P1 P 0.67602(18) 0.58671(19) 0.06628(11) 0.0348(4) Uani 1 1 d . . .
N1 N 0.8063(6) 0.4717(7) 0.0984(4) 0.0490(17) Uani 1 1 d . . .
N2 N 0.7915(6) 0.4758(7) 0.1913(4) 0.0472(17) Uani 1 1 d . . .
N3 N 0.5476(6) 0.5505(6) 0.1008(4) 0.0432(15) Uani 1 1 d . . .
N4 N 0.5418(6) 0.4868(6) 0.1846(4) 0.0360(14) Uani 1 1 d . . .
N5 N 0.6259(7) 0.7131(7) 0.1272(4) 0.0466(16) Uani 1 1 d . . .
N6 N 0.5449(6) 0.7143(6) 0.2182(4) 0.0395(15) Uani 1 1 d . . .
O1 O 0.6930(4) 0.4965(4) 0.3794(3) 0.0288(10) Uani 1 1 d . . .
O2 O 0.7562(4) 0.4451(5) 0.5302(3) 0.0339(11) Uani 1 1 d . . .
O3 O 0.5200(4) 0.4217(4) 0.3611(3) 0.0277(10) Uani 1 1 d . . .
O4 O 0.4434(5) 0.2921(4) 0.4909(3) 0.0345(11) Uani 1 1 d . . .
O5 O 0.4371(4) 0.6572(4) 0.3926(3) 0.0270(10) Uani 1 1 d . . .
O6 O 0.2740(5) 0.7456(4) 0.5517(3) 0.0333(11) Uani 1 1 d . . .
C1 C 0.8233(6) 0.4538(6) 0.3753(4) 0.0254(14) Uani 1 1 d . . .
C2 C 0.8635(6) 0.4256(6) 0.4535(5) 0.0301(15) Uani 1 1 d . . .
C3 C 0.9988(7) 0.3797(6) 0.4525(5) 0.0343(16) Uani 1 1 d . . .
H3 H 1.0227 0.3606 0.5061 0.041 Uiso 1 1 calc R . .
C4 C 1.0994(7) 0.3618(7) 0.3721(5) 0.0376(17) Uani 1 1 d . . .
H4 H 1.1914 0.3327 0.3712 0.045 Uiso 1 1 calc R . .
C5 C 1.0658(7) 0.3862(8) 0.2945(5) 0.0420(18) Uani 1 1 d . . .
H5 H 1.1351 0.3732 0.2403 0.050 Uiso 1 1 calc R . .
C6 C 0.9278(7) 0.4310(7) 0.2940(5) 0.0356(16) Uani 1 1 d . . .
C7 C 0.9061(7) 0.4430(8) 0.2084(5) 0.0441(19) Uani 1 1 d . . .
H7 H 0.9841 0.4251 0.1590 0.053 Uiso 1 1 calc R . .
C8 C 0.7937(7) 0.3978(7) 0.6099(5) 0.0354(16) Uani 1 1 d . . .
H8A H 0.8558 0.3090 0.6015 0.053 Uiso 1 1 calc R . .
H8B H 0.7116 0.4118 0.6585 0.053 Uiso 1 1 calc R . .
H8C H 0.8392 0.4403 0.6238 0.053 Uiso 1 1 calc R . .
C9 C 0.8816(12) 0.3491(10) 0.0555(7) 0.088(4) Uani 1 1 d . . .
H9A H 0.9751 0.3098 0.0598 0.132 Uiso 1 1 calc R . .
H9B H 0.8839 0.3565 -0.0067 0.132 Uiso 1 1 calc R . .
H9C H 0.8366 0.2986 0.0845 0.132 Uiso 1 1 calc R . .
C10 C 0.5004(6) 0.3313(6) 0.3395(4) 0.0265(14) Uani 1 1 d . . .
C11 C 0.4646(6) 0.2554(6) 0.4068(4) 0.0292(15) Uani 1 1 d . . .
C12 C 0.4534(7) 0.1550(7) 0.3858(6) 0.0398(18) Uani 1 1 d . . .
H12 H 0.4320 0.1044 0.4312 0.048 Uiso 1 1 calc R . .
C13 C 0.4737(8) 0.1277(7) 0.2981(6) 0.046(2) Uani 1 1 d . . .
H13 H 0.4707 0.0564 0.2837 0.055 Uiso 1 1 calc R . .
C14 C 0.4978(8) 0.2037(8) 0.2332(5) 0.0458(19) Uani 1 1 d . . .
H14 H 0.5057 0.1872 0.1745 0.055 Uiso 1 1 calc R . .
C15 C 0.5115(7) 0.3080(7) 0.2519(5) 0.0355(16) Uani 1 1 d . . .
C16 C 0.5285(8) 0.3880(8) 0.1804(5) 0.0452(19) Uani 1 1 d . . .
H16 H 0.5301 0.3664 0.1247 0.054 Uiso 1 1 calc R . .
C17 C 0.3823(8) 0.2353(7) 0.5629(5) 0.0441(18) Uani 1 1 d . . .
H17A H 0.2983 0.2432 0.5550 0.066 Uiso 1 1 calc R . .
H17B H 0.3608 0.2765 0.6187 0.066 Uiso 1 1 calc R . .
H17C H 0.4462 0.1477 0.5638 0.066 Uiso 1 1 calc R . .
C18 C 0.4120(7) 0.6356(8) 0.0903(5) 0.0415(18) Uani 1 1 d . . .
H18A H 0.3719 0.5881 0.0760 0.062 Uiso 1 1 calc R . .
H18B H 0.4210 0.6916 0.0426 0.062 Uiso 1 1 calc R . .
H18C H 0.3527 0.6839 0.1454 0.062 Uiso 1 1 calc R . .
C19 C 0.3521(6) 0.7772(6) 0.3999(5) 0.0290(15) Uani 1 1 d . . .
C20 C 0.2606(6) 0.8306(6) 0.4855(5) 0.0309(15) Uani 1 1 d . . .
C21 C 0.1696(7) 0.9542(7) 0.4974(5) 0.0406(18) Uani 1 1 d . . .
H21 H 0.1095 0.9865 0.5543 0.049 Uiso 1 1 calc R . .
C22 C 0.1645(7) 1.0341(7) 0.4252(6) 0.0445(19) Uani 1 1 d . . .
H22 H 0.1024 1.1196 0.4339 0.053 Uiso 1 1 calc R . .
C23 C 0.2492(8) 0.9868(7) 0.3439(6) 0.0435(18) Uani 1 1 d . . .
H23 H 0.2444 1.0399 0.2954 0.052 Uiso 1 1 calc R . .
C24 C 0.3463(7) 0.8581(7) 0.3293(5) 0.0333(16) Uani 1 1 d . . .
C25 C 0.4416(7) 0.8228(7) 0.2432(5) 0.0394(17) Uani 1 1 d . . .
H25 H 0.4282 0.8844 0.2002 0.047 Uiso 1 1 calc R . .
C26 C 0.1918(7) 0.7971(7) 0.6413(4) 0.0374(17) Uani 1 1 d . . .
H26A H 0.2152 0.8583 0.6556 0.056 Uiso 1 1 calc R . .
H26B H 0.2106 0.7306 0.6833 0.056 Uiso 1 1 calc R . .
H26C H 0.0948 0.8368 0.6448 0.056 Uiso 1 1 calc R . .
C27 C 0.7203(9) 0.7673(10) 0.1178(6) 0.058(2) Uani 1 1 d . . .
H27A H 0.6671 0.8561 0.1324 0.088 Uiso 1 1 calc R . .
H27B H 0.7793 0.7541 0.0569 0.088 Uiso 1 1 calc R . .
H27C H 0.7766 0.7274 0.1579 0.088 Uiso 1 1 calc R . .
C28 C 0.9803(10) -0.1553(9) 0.2097(7) 0.070(3) Uani 1 1 d . . .
H28 H 0.9973 -0.1333 0.1463 0.084 Uiso 1 1 calc R . .
Cl1 Cl 1.0748(2) -0.1116(3) 0.25681(18) 0.0702(7) Uani 1 1 d . . .
Cl2 Cl 1.0352(4) -0.3121(3) 0.2138(3) 0.1033(12) Uani 1 1 d . . .
Cl3 Cl 0.8085(4) -0.0731(5) 0.2609(5) 0.228(4) Uani 1 1 d . . .
N7 N 0.155(2) 0.956(2) -0.0219(15) 0.126(5) Uiso 0.25 1 d PG . .
O7 O 0.216(4) 0.889(3) 0.011(2) 0.126(5) Uiso 0.25 1 d PG . .
O8 O 0.125(4) 1.050(2) -0.016(3) 0.126(5) Uiso 0.25 1 d PG . .
O9 O 0.114(4) 0.930(3) -0.063(2) 0.126(5) Uiso 0.25 1 d PG . .
N8 N 0.326(3) 0.053(2) 0.0975(14) 0.126(5) Uiso 0.25 1 d PG . .
O10 O 0.415(3) 0.060(3) 0.084(3) 0.126(5) Uiso 0.25 1 d PG . .
O11 O 0.230(3) 0.126(3) 0.127(3) 0.126(5) Uiso 0.25 1 d PG . .
O12 O 0.327(4) -0.026(3) 0.076(3) 0.126(5) Uiso 0.25 1 d PG . .

loop_
_atom_site_aniso_label
_atom_site_aniso_U_11
_atom_site_aniso_U_22
_atom_site_aniso_U_33
_atom_site_aniso_U_23
_atom_site_aniso_U_13
_atom_site_aniso_U_12
Gd1 0.0228(3) 0.0370(3) 0.0200(3) -0.00314(18) -0.00132(18) -0.0149(2)
Co1 0.0198(5) 0.0362(5) 0.0207(5) -0.0029(4) -0.0026(4) -0.0142(4)
S1 0.0481(12) 0.0884(17) 0.0216(10) 0.0019(10) -0.0024(8) -0.0386(12)
P1 0.0298(9) 0.0558(12) 0.0201(9) -0.0005(8) -0.0029(7) -0.0231(9)
N1 0.039(4) 0.075(5) 0.025(3) -0.007(3) -0.003(3) -0.021(3)
N2 0.027(3) 0.084(5) 0.029(3) -0.008(3) -0.002(3) -0.025(3)
N3 0.041(4) 0.065(4) 0.025(3) 0.000(3) -0.008(3) -0.026(3)
N4 0.036(3) 0.052(4) 0.027(3) -0.002(3) -0.009(3) -0.026(3)
N5 0.046(4) 0.067(5) 0.028(3) -0.001(3) 0.000(3) -0.033(3)
N6 0.038(3) 0.058(4) 0.026(3) 0.005(3) -0.002(3) -0.030(3)
O1 0.017(2) 0.046(3) 0.022(2) -0.0071(19) -0.0021(17) -0.013(2)
O2 0.021(2) 0.051(3) 0.026(3) -0.002(2) -0.0024(19) -0.015(2)
O3 0.026(2) 0.034(3) 0.024(2) -0.0045(19) -0.0034(18) -0.016(2)
O4 0.037(3) 0.040(3) 0.033(3) -0.001(2) -0.007(2) -0.025(2)
O5 0.020(2) 0.030(2) 0.025(2) -0.0049(18) 0.0012(18) -0.0100(19)
O6 0.031(2) 0.032(3) 0.026(2) -0.007(2) 0.000(2) -0.009(2)
C1 0.019(3) 0.032(4) 0.025(3) -0.003(3) -0.001(2) -0.013(3)
C2 0.021(3) 0.033(4) 0.034(4) -0.003(3) -0.002(3) -0.013(3)
C3 0.027(3) 0.040(4) 0.041(4) -0.001(3) -0.013(3) -0.017(3)
C4 0.017(3) 0.046(4) 0.049(5) -0.003(3) -0.012(3) -0.011(3)
C5 0.024(4) 0.065(5) 0.037(4) 0.000(4) 0.000(3) -0.025(4)
C6 0.024(3) 0.054(5) 0.031(4) 0.001(3) -0.006(3) -0.020(3)
C7 0.023(4) 0.065(5) 0.035(4) -0.004(4) 0.002(3) -0.018(4)
C8 0.033(4) 0.049(4) 0.028(4) 0.004(3) -0.014(3) -0.020(3)
C9 0.090(8) 0.080(7) 0.050(6) -0.032(5) -0.026(6) 0.006(6)
C10 0.017(3) 0.027(3) 0.033(4) -0.007(3) -0.007(3) -0.007(3)
C11 0.022(3) 0.034(4) 0.035(4) -0.005(3) -0.009(3) -0.013(3)
C12 0.028(4) 0.036(4) 0.058(5) 0.000(3) -0.014(3) -0.017(3)
C13 0.041(4) 0.043(5) 0.062(6) -0.013(4) -0.017(4) -0.021(4)
C14 0.056(5) 0.053(5) 0.040(4) -0.011(4) -0.012(4) -0.033(4)
C15 0.041(4) 0.039(4) 0.035(4) -0.006(3) -0.012(3) -0.022(3)
C16 0.044(4) 0.059(5) 0.036(4) -0.012(4) -0.006(3) -0.027(4)
C17 0.051(5) 0.048(5) 0.043(5) 0.007(4) -0.011(4) -0.033(4)
C18 0.035(4) 0.060(5) 0.031(4) 0.005(3) -0.014(3) -0.020(4)
C19 0.019(3) 0.034(4) 0.036(4) -0.004(3) -0.006(3) -0.013(3)
C20 0.024(3) 0.035(4) 0.035(4) -0.006(3) -0.006(3) -0.014(3)
C21 0.038(4) 0.036(4) 0.043(4) -0.006(3) -0.006(3) -0.015(3)
C22 0.030(4) 0.037(4) 0.057(5) -0.004(4) -0.006(4) -0.011(3)
C23 0.038(4) 0.042(4) 0.054(5) 0.005(4) -0.010(4) -0.024(4)
C24 0.030(4) 0.040(4) 0.030(4) 0.000(3) -0.005(3) -0.017(3)
C25 0.041(4) 0.034(4) 0.040(4) 0.004(3) -0.014(3) -0.014(4)
C26 0.032(4) 0.046(4) 0.026(4) -0.009(3) 0.000(3) -0.014(3)
C27 0.067(6) 0.091(7) 0.040(5) 0.004(4) -0.006(4) -0.061(6)
C28 0.063(6) 0.075(7) 0.076(7) -0.012(5) -0.037(5) -0.022(5)
Cl1 0.0515(13) 0.0795(17) 0.0794(17) -0.0255(13) -0.0091(12) -0.0298(12)
Cl2 0.114(3) 0.0647(17) 0.152(3) -0.0111(18) -0.084(2) -0.0270(17)
Cl3 0.065(2) 0.170(4) 0.436(10) -0.195(6) -0.055(4) -0.011(2)

loop_
_atom_type_symbol
_atom_type_description
_atom_type_scat_dispersion_real
_atom_type_scat_dispersion_imag
_atom_type_scat_source
C C 0.0033 0.0016 'International Tables Vol C Tables 4.2.6.8 and 6.1.1.4'
H H 0.0000 0.0000 'International Tables Vol C Tables 4.2.6.8 and 6.1.1.4'
N N 0.0061 0.0033 'International Tables Vol C Tables 4.2.6.8 and 6.1.1.4'
O O 0.0106 0.0060 'International Tables Vol C Tables 4.2.6.8 and 6.1.1.4'
P P 0.1023 0.0942 'International Tables Vol C Tables 4.2.6.8 and 6.1.1.4'
S S 0.1246 0.1234 'International Tables Vol C Tables 4.2.6.8 and 6.1.1.4'
Co Co 0.3494 0.9721 'International Tables Vol C Tables 4.2.6.8 and 6.1.1.4'
Gd Gd -0.1653 3.9035 'International Tables Vol C Tables 4.2.6.8 and 6.1.1.4'
Cl Cl 0.1484 0.1585 'International Tables Vol C Tables 4.2.6.8 and 6.1.1.4'

loop_
_geom_angle_atom_site_label_1
_geom_angle_atom_site_label_2
_geom_angle_atom_site_label_3
_geom_angle
_geom_angle_site_symmetry_1
_geom_angle_site_symmetry_3
_geom_angle_publ_flag
O3 Gd1 O3 180.00(8) . 2_666 ?
O3 Gd1 O5 65.96(15) . . ?
O3 Gd1 O5 114.04(15) 2_666 . ?
O3 Gd1 O5 114.04(15) . 2_666 ?
O3 Gd1 O5 65.96(15) 2_666 2_666 ?
O5 Gd1 O5 180.0 . 2_666 ?
O3 Gd1 O1 66.49(14) . . ?
O3 Gd1 O1 113.51(14) 2_666 . ?
O5 Gd1 O1 65.55(14) . . ?
O5 Gd1 O1 114.45(14) 2_666 . ?
O3 Gd1 O1 113.51(14) . 2_666 ?
O3 Gd1 O1 66.49(14) 2_666 2_666 ?
O5 Gd1 O1 114.45(14) . 2_666 ?
O5 Gd1 O1 65.55(14) 2_666 2_666 ?
O1 Gd1 O1 180.000(1) . 2_666 ?
O3 Gd1 O6 66.30(14) . 2_666 ?
O3 Gd1 O6 113.70(14) 2_666 2_666 ?
O5 Gd1 O6 121.60(13) . 2_666 ?
O5 Gd1 O6 58.40(13) 2_666 2_666 ?
O1 Gd1 O6 65.88(15) . 2_666 ?
O1 Gd1 O6 114.12(15) 2_666 2_666 ?
O3 Gd1 O6 113.70(14) . . ?
O3 Gd1 O6 66.30(14) 2_666 . ?
O5 Gd1 O6 58.40(13) . . ?
O5 Gd1 O6 121.60(13) 2_666 . ?
O1 Gd1 O6 114.12(15) . . ?
O1 Gd1 O6 65.88(15) 2_666 . ?
O6 Gd1 O6 180.000(1) 2_666 . ?
O3 Gd1 O2 64.51(13) . 2_666 ?
O3 Gd1 O2 115.49(13) 2_666 2_666 ?
O5 Gd1 O2 66.50(14) . 2_666 ?
O5 Gd1 O2 113.50(14) 2_666 2_666 ?
O1 Gd1 O2 121.40(13) . 2_666 ?
O1 Gd1 O2 58.60(13) 2_666 2_666 ?
O6 Gd1 O2 117.64(14) 2_666 2_666 ?
O6 Gd1 O2 62.36(14) . 2_666 ?
O3 Gd1 O2 115.49(13) . . ?
O3 Gd1 O2 64.51(13) 2_666 . ?
O5 Gd1 O2 113.50(14) . . ?
O5 Gd1 O2 66.50(14) 2_666 . ?
O1 Gd1 O2 58.60(13) . . ?
O1 Gd1 O2 121.40(13) 2_666 . ?
O6 Gd1 O2 62.36(14) 2_666 . ?
O6 Gd1 O2 117.64(14) . . ?
O2 Gd1 O2 180.00(17) 2_666 . ?
O3 Gd1 O4 58.29(14) . . ?
O3 Gd1 O4 121.71(14) 2_666 . ?
O5 Gd1 O4 115.37(14) . . ?
O5 Gd1 O4 64.63(14) 2_666 . ?
O1 Gd1 O4 113.73(14) . . ?
O1 Gd1 O4 66.27(14) 2_666 . ?
O6 Gd1 O4 60.54(13) 2_666 . ?
O6 Gd1 O4 119.46(13) . . ?
O2 Gd1 O4 61.98(14) 2_666 . ?
O2 Gd1 O4 118.02(14) . . ?
O3 Gd1 O4 121.71(14) . 2_666 ?
O3 Gd1 O4 58.29(14) 2_666 2_666 ?
O5 Gd1 O4 64.63(14) . 2_666 ?
O5 Gd1 O4 115.37(14) 2_666 2_666 ?
O1 Gd1 O4 66.27(14) . 2_666 ?
O1 Gd1 O4 113.73(14) 2_666 2_666 ?
O6 Gd1 O4 119.46(13) 2_666 2_666 ?
O6 Gd1 O4 60.54(13) . 2_666 ?
O2 Gd1 O4 118.02(14) 2_666 2_666 ?
O2 Gd1 O4 61.98(14) . 2_666 ?
O4 Gd1 O4 180.000(1) . 2_666 ?
O1 Co1 O5 77.86(17) . . ?
O1 Co1 N4 149.0(2) . . ?
O5 Co1 N4 121.8(2) . . ?
O1 Co1 O3 78.54(17) . . ?
O5 Co1 O3 77.08(16) . . ?
N4 Co1 O3 82.9(2) . . ?
O1 Co1 N6 121.0(2) . . ?
O5 Co1 N6 83.8(2) . . ?
N4 Co1 N6 86.9(2) . . ?
O3 Co1 N6 149.1(2) . . ?
O1 Co1 N2 84.4(2) . . ?
O5 Co1 N2 151.1(2) . . ?
N4 Co1 N2 84.5(2) . . ?
O3 Co1 N2 121.7(2) . . ?
N6 Co1 N2 86.1(3) . . ?
O1 Co1 Gd1 46.95(11) . . ?
O5 Co1 Gd1 46.33(12) . . ?
N4 Co1 Gd1 127.44(16) . . ?
O3 Co1 Gd1 46.21(11) . . ?
N6 Co1 Gd1 128.08(16) . . ?
N2 Co1 Gd1 128.96(18) . . ?
N3 P1 N5 105.5(3) . . ?
N3 P1 N1 105.8(4) . . ?
N5 P1 N1 106.0(3) . . ?
N3 P1 S1 113.1(2) . . ?
N5 P1 S1 112.4(3) . . ?
N1 P1 S1 113.3(2) . . ?
N2 N1 C9 116.0(7) . . ?
N2 N1 P1 114.4(5) . . ?
C9 N1 P1 121.5(6) . . ?
C7 N2 N1 113.4(6) . . ?
C7 N2 Co1 127.6(5) . . ?
N1 N2 Co1 118.9(4) . . ?
N4 N3 C18 113.4(5) . . ?
N4 N3 P1 114.1(4) . . ?
C18 N3 P1 121.1(5) . . ?
C16 N4 N3 112.1(6) . . ?
C16 N4 Co1 128.6(5) . . ?
N3 N4 Co1 118.3(4) . . ?
N6 N5 C27 113.8(6) . . ?
N6 N5 P1 114.1(5) . . ?
C27 N5 P1 120.3(5) . . ?
C25 N6 N5 111.5(6) . . ?
C25 N6 Co1 129.0(5) . . ?
N5 N6 Co1 118.9(5) . . ?
C1 O1 Co1 133.4(4) . . ?
C1 O1 Gd1 130.7(4) . . ?
Co1 O1 Gd1 94.43(15) . . ?
C2 O2 C8 116.3(5) . . ?
C2 O2 Gd1 114.6(4) . . ?
C8 O2 Gd1 125.8(4) . . ?
C10 O3 Co1 132.2(4) . . ?
C10 O3 Gd1 133.3(4) . . ?
Co1 O3 Gd1 94.44(16) . . ?
C11 O4 C17 117.0(5) . . ?
C11 O4 Gd1 114.6(4) . . ?
C17 O4 Gd1 128.0(4) . . ?
C19 O5 Co1 131.5(4) . . ?
C19 O5 Gd1 133.0(4) . . ?
Co1 O5 Gd1 94.73(16) . . ?
C20 O6 C26 115.6(5) . . ?
C20 O6 Gd1 115.3(4) . . ?
C26 O6 Gd1 127.7(4) . . ?
O1 C1 C2 120.2(5) . . ?
O1 C1 C6 122.5(6) . . ?
C2 C1 C6 117.3(6) . . ?
C3 C2 O2 123.9(6) . . ?
C3 C2 C1 122.2(6) . . ?
O2 C2 C1 113.8(5) . . ?
C2 C3 C4 119.6(7) . . ?
C5 C4 C3 120.3(6) . . ?
C4 C5 C6 121.0(6) . . ?
C1 C6 C5 119.5(6) . . ?
C1 C6 C7 124.2(6) . . ?
C5 C6 C7 116.2(6) . . ?
N2 C7 C6 127.4(6) . . ?
O3 C10 C15 122.4(6) . . ?
O3 C10 C11 119.7(6) . . ?
C15 C10 C11 117.9(6) . . ?
O4 C11 C12 125.0(6) . . ?
O4 C11 C10 113.9(5) . . ?
C12 C11 C10 121.2(6) . . ?
C11 C12 C13 120.3(7) . . ?
C14 C13 C12 120.0(7) . . ?
C13 C14 C15 121.4(7) . . ?
C10 C15 C14 118.9(7) . . ?
C10 C15 C16 123.2(6) . . ?
C14 C15 C16 117.8(7) . . ?
N4 C16 C15 126.7(7) . . ?
O5 C19 C24 124.3(6) . . ?
O5 C19 C20 118.7(6) . . ?
C24 C19 C20 117.0(6) . . ?
C21 C20 O6 125.0(6) . . ?
C21 C20 C19 121.5(7) . . ?
O6 C20 C19 113.5(6) . . ?
C20 C21 C22 120.6(7) . . ?
C23 C22 C21 119.3(7) . . ?
C22 C23 C24 121.5(8) . . ?
C19 C24 C25 123.7(6) . . ?
C19 C24 C23 120.1(6) . . ?
C25 C24 C23 116.0(7) . . ?
N6 C25 C24 126.1(7) . . ?
Cl3 C28 Cl2 112.0(7) . . ?
Cl3 C28 Cl1 110.2(5) . . ?
Cl2 C28 Cl1 111.1(5) . . ?
O7 N7 O8 124.0 . . ?
O7 N7 O9 119.0 . . ?
O8 N7 O9 117.0 . . ?
N7 O7 O9 31.3 . . ?
N7 O7 O8 28.6 . . ?
O9 O7 O8 59.8 . . ?
N7 O8 O9 31.7 . . ?
N7 O8 O7 27.4 . . ?
O9 O8 O7 59.1 . . ?
N7 O9 O7 29.7 . . ?
N7 O9 O8 31.4 . . ?
O7 O9 O8 61.1 . . ?
O10 N8 O11 122.4 . . ?
O10 N8 O12 120.7 . . ?
O11 N8 O12 116.6 . . ?
N8 O10 O12 30.0 . . ?
N8 O10 O11 29.1 . . ?
O12 O10 O11 59.1 . . ?
N8 O11 O12 31.8 . . ?
N8 O11 O10 28.5 . . ?
O12 O11 O10 60.2 . . ?
N8 O12 O11 31.6 . . ?
N8 O12 O10 29.2 . . ?
O11 O12 O10 60.7 . . ?

loop_
_geom_bond_atom_site_label_1
_geom_bond_atom_site_label_2
_geom_bond_distance
_geom_bond_site_symmetry_2
_geom_bond_publ_flag
Gd1 O3 2.395(4) . ?
Gd1 O3 2.395(4) 2_666 ?
Gd1 O5 2.400(4) . ?
Gd1 O5 2.400(4) 2_666 ?
Gd1 O1 2.424(4) . ?
Gd1 O1 2.424(4) 2_666 ?
Gd1 O6 2.877(4) 2_666 ?
Gd1 O6 2.877(4) . ?
Gd1 O2 2.878(4) 2_666 ?
Gd1 O2 2.878(4) . ?
Gd1 O4 2.917(5) . ?
Gd1 O4 2.917(5) 2_666 ?
Co1 O1 2.070(4) . ?
Co1 O5 2.086(4) . ?
Co1 N4 2.090(6) . ?
Co1 O3 2.103(4) . ?
Co1 N6 2.115(6) . ?
Co1 N2 2.139(6) . ?
S1 P1 1.933(3) . ?
P1 N3 1.652(6) . ?
P1 N5 1.668(7) . ?
P1 N1 1.670(7) . ?
N1 N2 1.428(8) . ?
N1 C9 1.444(11) . ?
N2 C7 1.291(9) . ?
N3 N4 1.454(8) . ?
N3 C18 1.459(9) . ?
N4 C16 1.291(9) . ?
N5 N6 1.449(8) . ?
N5 C27 1.477(10) . ?
N6 C25 1.290(9) . ?
O1 C1 1.316(7) . ?
O2 C2 1.383(8) . ?
O2 C8 1.427(8) . ?
O3 C10 1.318(7) . ?
O4 C11 1.364(8) . ?
O4 C17 1.430(8) . ?
O5 C19 1.313(8) . ?
O6 C20 1.373(8) . ?
O6 C26 1.453(8) . ?
C1 C2 1.401(9) . ?
C1 C6 1.410(9) . ?
C2 C3 1.379(9) . ?
C3 C4 1.385(10) . ?
C4 C5 1.356(10) . ?
C5 C6 1.417(9) . ?
C6 C7 1.427(10) . ?
C10 C15 1.400(9) . ?
C10 C11 1.418(10) . ?
C11 C12 1.371(9) . ?
C12 C13 1.384(11) . ?
C13 C14 1.352(12) . ?
C14 C15 1.421(10) . ?
C15 C16 1.432(11) . ?
C19 C24 1.394(10) . ?
C19 C20 1.428(9) . ?
C20 C21 1.360(10) . ?
C21 C22 1.406(11) . ?
C22 C23 1.342(11) . ?
C23 C24 1.424(10) . ?
C24 C25 1.417(10) . ?
C28 Cl3 1.701(10) . ?
C28 Cl2 1.703(11) . ?
C28 Cl1 1.773(9) . ?
N7 O7 1.0044 . ?
N7 O8 1.0432 . ?
N7 O9 1.0524 . ?
O7 O9 1.7721 . ?
O7 O8 1.8083 . ?
O8 O9 1.7863 . ?
N8 O10 1.0180 . ?
N8 O11 1.0382 . ?
N8 O12 1.0438 . ?
O10 O12 1.7920 . ?
O10 O11 1.8015 . ?
O11 O12 1.7718 . ?
